data_9002025
loop_
_publ_author_name
'Nakatsuka, A.'
'Yoshiasa, A.'
'Yamanaka, T.'
'Ito, E.'

_publ_section_title
;
 Structure refinement of birefringent Cr-bearing majorite
 Mg3(Mg.34Si.34Al.18Cr.14)2Si3O12
;
_journal_name_full 'American Mineralogist'
_journal_page_first 199
_journal_page_last 202
_journal_volume 84
_journal_year 1999
_chemical_formula_sum 'Al0.36 Cr0.28 Mg3.68 O12 Si4.68'
_chemical_name_mineral Majorite
_symmetry_space_group_name_H-M 'I 41/a'
_cell_angle_alpha 90
_cell_angle_beta 90
_cell_angle_gamma 90
_cell_length_a 11.512
_cell_length_b 11.512
_cell_length_c 11.515
_cell_formula_units_Z 8
_cell_volume 1526.039
_exptl_crystal_density_diffrn 3.805
_cod_original_cell_volume 1526.038
_cod_original_formula_sum 'Si4.68 Mg3.68 Al.36 Cr.28 O12'
_cod_database_code 9002025

loop_
_symmetry_equiv_pos_as_xyz
x,y,z
1/2+x,1/2+y,1/2+z
1/4+y,3/4-x,1/4-z
3/4+y,1/4-x,3/4-z
1/4-y,3/4+x,1/4+z
3/4-y,1/4+x,3/4+z
1/2+x,y,1/2-z
+x,1/2+y,-z
1/2-x,-y,1/2+z
-x,1/2-y,+z
1/4-y,1/4+x,3/4-z
3/4-y,3/4+x,1/4-z
1/4+y,1/4-x,3/4+z
3/4+y,3/4-x,1/4+z
-x,-y,-z
1/2-x,1/2-y,1/2-z

loop_
_atom_site_aniso_label
_atom_site_aniso_U_11
_atom_site_aniso_U_22
_atom_site_aniso_U_33
_atom_site_aniso_U_12
_atom_site_aniso_U_13
_atom_site_aniso_U_23
Si1 0.00800 0.00800 0.00900 0.00000 0.00000 0.00000
Si2 0.00800 0.00800 0.00500 0.00000 0.00000 0.00000
Si3 0.00700 0.00900 0.00800 0.00100 0.00000 0.00000
MgX1 0.00600 0.02000 0.02400 0.00000 0.00300 0.01100
MgX2 0.01900 0.02300 0.00500 -0.01100 0.00000 0.00000
MgY1 0.00600 0.00400 0.00300 0.00100 -0.00100 0.00000
SiY1 0.00600 0.00400 0.00300 0.00100 -0.00100 0.00000
AlY1 0.00600 0.00400 0.00300 0.00100 -0.00100 0.00000
CrY1 0.00600 0.00400 0.00300 0.00100 -0.00100 0.00000
MgY2 0.00400 0.00500 0.00600 -0.00100 -0.00100 0.00300
SiY2 0.00400 0.00500 0.00600 -0.00100 -0.00100 0.00300
AlY2 0.00400 0.00500 0.00600 -0.00100 -0.00100 0.00300
CrY2 0.00400 0.00500 0.00600 -0.00100 -0.00100 0.00300
O1 0.00700 0.01400 0.00900 -0.00100 -0.00400 0.00600
O2 0.00600 0.01700 0.02100 -0.00300 0.00600 0.01200
O3 0.00600 0.01000 0.01900 -0.00200 0.00000 -0.00700
O4 0.00700 0.01300 0.01400 -0.00100 0.00200 -0.00100
O5 0.01600 0.01400 0.00800 -0.00700 0.00100 0.00300
O6 0.01400 0.01500 0.00600 -0.00200 -0.00100 0.00100

loop_
_atom_site_label
_atom_site_fract_x
_atom_site_fract_y
_atom_site_fract_z
_atom_site_occupancy
Si1 0.50000 0.25000 0.37500 1.00000
Si2 0.50000 0.25000 0.87500 1.00000
Si3 -0.37490 0.00010 0.74970 1.00000
MgX1 0.12500 -0.00030 0.24970 1.00000
MgX2 0.00000 0.25000 0.62460 1.00000
MgY1 0.50000 0.00000 0.50000 0.34000
SiY1 0.50000 0.00000 0.50000 0.34000
AlY1 0.50000 0.00000 0.50000 0.18000
CrY1 0.50000 0.00000 0.50000 0.14000
MgY2 0.50000 0.00000 0.00000 0.34000
SiY2 0.50000 0.00000 0.00000 0.34000
AlY2 0.50000 0.00000 0.00000 0.18000
CrY2 0.50000 0.00000 0.00000 0.14000
O1 0.03310 0.05030 0.65470 1.00000
O2 0.03260 -0.05100 0.84540 1.00000
O3 0.21730 0.09550 0.80000 1.00000
O4 0.21720 -0.09610 0.70000 1.00000
O5 -0.05110 0.15460 0.46790 1.00000
O6 -0.09510 0.19890 0.78190 1.00000

_database_code_amcsd 0002087
